data_4082324
loop_
_publ_author_name
'Sklorz, Julian A. W.'
'Hoof, Santina'
'Sommer, Michael G.'
'Wei\&ser, Fritz'
'Weber, Manuela'
'Wiecko, Jelena'
'Sarkar, Biprajit'
'M\"uller, Christian'

_publ_contact_author
;
      Prof. Dr.Christian M\"uller
      Freie Universit\"at Berlin
      Institut f\"ur Chemie und Biochemie
      Anorganische Chemie      
      Fabeckstr. 34-36
      14195 Berlin
      Germany
;
_publ_section_title
;
 Triazaphospholes versus Triazoles: An Investigation of the Differences
 between &#x201C;Click&#x201D;-Derived Chelating Phosphorus- and
 Nitrogen-Containing Heterocycles
;
_journal_issue 2
_journal_name_full Organometallics
_journal_page_first 511
_journal_paper_doi 10.1021/om4010077
_journal_volume 33
_journal_year 2014
_chemical_absolute_configuration rmad
_chemical_formula_moiety 'C14 H16 Br N4 O3 Re Si'
_chemical_formula_sum 'C14 H16 Br N4 O3 Re Si'
_chemical_formula_weight 582.51
_chemical_name_systematic
;
 SH63
;
_space_group_crystal_system orthorhombic
_space_group_IT_number 29
_space_group_name_Hall 'P 2c -2ac'
_space_group_name_H-M_alt 'P c a 21'
_symmetry_space_group_name_Hall 'P 2c -2ac'
_symmetry_space_group_name_H-M 'P c a 21'
_atom_sites_solution_hydrogens geom
_audit_creation_method SHELXL-2013
_cell_angle_alpha 90
_cell_angle_beta 90
_cell_angle_gamma 90
_cell_formula_units_Z 4
_cell_length_a 14.1775(16)
_cell_length_b 12.6712(18)
_cell_length_c 10.9575(13)
_cell_measurement_reflns_used 4518
_cell_measurement_temperature 200(2)
_cell_measurement_theta_max 28.58
_cell_measurement_theta_min 3.29
_cell_volume 1968.5(4)
_computing_cell_refinement 'STOE X-AREA'
_computing_data_collection 'STOE X-AREA'
_computing_data_reduction 'STOE X-RED'
_computing_molecular_graphics 'Diamond 2.1e'
_computing_publication_material 'X-STEP32, Microsoft Word'
_computing_structure_refinement 'SHELXL-2013 (Sheldrick, 2013)'
_computing_structure_solution 'SHELXS-2013 (Sheldrick, 2013)'
_diffrn_ambient_temperature 200(2)
_diffrn_detector_area_resol_mean 6.67
_diffrn_measured_fraction_theta_full 0.990
_diffrn_measured_fraction_theta_max 0.982
_diffrn_measurement_device_type 'STOE IPDS 2T'
_diffrn_measurement_method 'rotation method'
_diffrn_radiation_type MoK\a
_diffrn_radiation_wavelength 0.71073
_diffrn_reflns_av_R_equivalents 0.0837
_diffrn_reflns_av_unetI/netI 0.1519
_diffrn_reflns_Laue_measured_fraction_full 0.990
_diffrn_reflns_Laue_measured_fraction_max 0.982
_diffrn_reflns_limit_h_max 19
_diffrn_reflns_limit_h_min -14
_diffrn_reflns_limit_k_max 17
_diffrn_reflns_limit_k_min -13
_diffrn_reflns_limit_l_max 14
_diffrn_reflns_limit_l_min -14
_diffrn_reflns_number 7508
_diffrn_reflns_point_group_measured_fraction_full 0.942
_diffrn_reflns_point_group_measured_fraction_max 0.919
_diffrn_reflns_theta_full 25.242
_diffrn_reflns_theta_max 29.286
_diffrn_reflns_theta_min 3.293
_diffrn_source 'sealed X-ray tube, 12 x 0.4 mm long-fine focus'
_exptl_absorpt_coefficient_mu 8.282
_exptl_absorpt_correction_T_max 0.8283
_exptl_absorpt_correction_T_min 0.4504
_exptl_absorpt_correction_type integration
_exptl_absorpt_process_details 'STOE X-RED & X-SHAPE'
_exptl_crystal_colour colourless
_exptl_crystal_density_diffrn 1.966
_exptl_crystal_description needle
_exptl_crystal_F_000 1104
_exptl_crystal_size_max 0.340
_exptl_crystal_size_mid 0.060
_exptl_crystal_size_min 0.020
_refine_diff_density_max 1.369
_refine_diff_density_min -2.042
_refine_diff_density_rms 0.206
_refine_ls_abs_structure_details
;
 Flack x determined using 872 quotients [(I+)-(I-)]/[(I+)+(I-)]
 (Parsons and Flack (2004), Acta Cryst. A60, s61).
;
_refine_ls_abs_structure_Flack 0.00(3)
_refine_ls_extinction_method none
_refine_ls_goodness_of_fit_ref 0.884
_refine_ls_hydrogen_treatment constr
_refine_ls_matrix_type full
_refine_ls_number_parameters 220
_refine_ls_number_reflns 4925
_refine_ls_number_restraints 1
_refine_ls_restrained_S_all 0.884
_refine_ls_R_factor_all 0.1098
_refine_ls_R_factor_gt 0.0491
_refine_ls_shift/su_max 0.000
_refine_ls_shift/su_mean 0.000
_refine_ls_structure_factor_coef Fsqd
_refine_ls_weighting_details 'w=1/[\s^2^(Fo^2^)+(0.0531P)^2^] where P=(Fo^2^+2Fc^2^)/3'
_refine_ls_weighting_scheme calc
_refine_ls_wR_factor_gt 0.1003
_refine_ls_wR_factor_ref 0.1264
_reflns_Friedel_coverage 0.779
_reflns_Friedel_fraction_full 0.887
_reflns_Friedel_fraction_max 0.848
_reflns_number_gt 2720
_reflns_number_total 4925
_reflns_threshold_expression 'I > 2\s(I)'
_cod_data_source_file om4010077_si_002.cif
_cod_data_source_block 8
_cod_database_code 4082324
_shelx_space_group_comment
;
The symmetry employed for this shelxl refinement is uniquely defined
by the following loop, which should always be used as a source of
symmetry information in preference to the above space-group names.
They are only intended as comments.
;

loop_
_space_group_symop_operation_xyz
'x, y, z'
'-x, -y, z+1/2'
'-x+1/2, y, z+1/2'
'x+1/2, -y, z'

loop_
_atom_site_label
_atom_site_type_symbol
_atom_site_fract_x
_atom_site_fract_y
_atom_site_fract_z
_atom_site_U_iso_or_equiv
_atom_site_adp_type
_atom_site_occupancy
_atom_site_site_symmetry_order
_atom_site_calc_flag
_atom_site_refinement_flags_posn
_atom_site_refinement_flags_adp
C1 C 0.2647(14) 0.3197(17) 0.627(2) 0.036(6) Uani 1 1 d . .
C2 C 0.2785(14) 0.2499(19) 0.527(2) 0.042(6) Uani 1 1 d . .
H2 H 0.3290 0.2479 0.4726 0.051 Uiso 1 1 calc R U
C3 C 0.1774(14) 0.1040(18) 0.436(2) 0.038(5) Uani 1 1 d . .
H3A H 0.1218 0.1256 0.3906 0.045 Uiso 1 1 calc R U
H3B H 0.2290 0.0968 0.3779 0.045 Uiso 1 1 calc R U
C4 C 0.1598(15) 0.0032(17) 0.4928(16) 0.027(4) Uani 1 1 d . .
C5 C 0.2111(16) -0.0862(17) 0.454(2) 0.037(5) Uani 1 1 d . .
H5 H 0.2577 -0.0788 0.3950 0.045 Uiso 1 1 calc R U
C6 C 0.1927(19) -0.1847(17) 0.503(2) 0.043(6) Uani 1 1 d . .
H6 H 0.2244 -0.2437 0.4738 0.052 Uiso 1 1 calc R U
C7 C 0.1263(19) -0.1957(19) 0.598(2) 0.050(6) Uani 1 1 d . .
H7 H 0.1149 -0.2601 0.6355 0.060 Uiso 1 1 calc R U
C8 C 0.0788(13) -0.1046(15) 0.630(3) 0.039(6) Uani 1 1 d . .
H8 H 0.0333 -0.1100 0.6913 0.047 Uiso 1 1 calc R U
C9 C -0.0362(15) 0.181(2) 0.497(2) 0.043(6) Uani 1 1 d . .
C10 C -0.0450(17) 0.240(2) 0.739(3) 0.050(7) Uani 1 1 d . .
C11 C -0.1014(14) 0.0457(16) 0.668(2) 0.035(5) Uani 1 1 d . .
C12 C 0.422(2) 0.466(3) 0.563(3) 0.089(12) Uani 1 1 d . .
H12A H 0.4808 0.4837 0.6013 0.134 Uiso 1 1 calc R U
H12B H 0.4014 0.5249 0.5138 0.134 Uiso 1 1 calc R U
H12C H 0.4300 0.4054 0.5121 0.134 Uiso 1 1 calc R U
C13 C 0.240(2) 0.539(2) 0.697(4) 0.115(19) Uani 1 1 d . .
H13A H 0.2532 0.5828 0.7656 0.172 Uiso 1 1 calc R U
H13B H 0.1797 0.5052 0.7074 0.172 Uiso 1 1 calc R U
H13C H 0.2387 0.5808 0.6238 0.172 Uiso 1 1 calc R U
C14 C 0.384(3) 0.412(2) 0.825(2) 0.085(12) Uani 1 1 d . .
H14A H 0.3907 0.4770 0.8695 0.128 Uiso 1 1 calc R U
H14B H 0.4446 0.3808 0.8126 0.128 Uiso 1 1 calc R U
H14C H 0.3446 0.3645 0.8706 0.128 Uiso 1 1 calc R U
N1 N 0.2019(11) 0.1877(15) 0.5281(16) 0.032(4) Uani 1 1 d . .
N2 N 0.1460(12) 0.2069(12) 0.6264(14) 0.030(4) Uani 1 1 d . .
N3 N 0.1823(12) 0.2858(14) 0.6889(14) 0.033(4) Uani 1 1 d . .
N4 N 0.0932(11) -0.0107(16) 0.5819(17) 0.036(4) Uani 1 1 d . .
O1 O -0.0696(11) 0.2185(13) 0.4145(15) 0.048(4) Uani 1 1 d . .
O2 O -0.0741(15) 0.3234(18) 0.779(2) 0.084(7) Uani 1 1 d . .
O3 O -0.1667(10) -0.0082(13) 0.6753(13) 0.043(4) Uani 1 1 d . .
Si1 Si 0.3311(4) 0.4380(5) 0.6829(6) 0.0440(19) Uani 1 1 d . .
Br1 Br 0.07509(15) 0.0693(2) 0.8632(2) 0.0413(5) Uani 1 1 d . .
Re1 Re 0.01210(4) 0.12805(5) 0.65114(12) 0.02858(18) Uani 1 1 d . .

loop_
_atom_site_aniso_label
_atom_site_aniso_U_11
_atom_site_aniso_U_22
_atom_site_aniso_U_33
_atom_site_aniso_U_23
_atom_site_aniso_U_13
_atom_site_aniso_U_12
C1 0.037(10) 0.039(11) 0.031(17) 0.004(9) 0.012(10) -0.011(8)
C2 0.024(10) 0.042(15) 0.061(17) 0.038(12) 0.003(10) -0.006(9)
C3 0.028(10) 0.046(16) 0.039(13) 0.003(10) 0.001(9) 0.000(9)
C4 0.044(12) 0.023(10) 0.014(9) -0.004(8) -0.001(8) -0.001(9)
C5 0.041(12) 0.031(12) 0.041(13) 0.006(10) 0.008(10) -0.005(9)
C6 0.079(18) 0.012(11) 0.039(14) -0.002(9) -0.015(13) 0.001(11)
C7 0.067(17) 0.022(12) 0.060(16) 0.004(11) -0.007(13) 0.001(11)
C8 0.032(9) 0.028(11) 0.056(19) 0.004(11) 0.010(12) 0.005(7)
C9 0.037(13) 0.060(16) 0.032(13) -0.020(11) -0.002(10) 0.006(11)
C10 0.034(12) 0.045(16) 0.072(19) 0.035(14) -0.012(12) -0.001(10)
C11 0.043(10) 0.033(10) 0.029(15) 0.005(11) -0.013(10) 0.005(8)
C12 0.09(3) 0.07(2) 0.11(3) -0.006(19) 0.02(2) -0.06(2)
C13 0.063(18) 0.06(2) 0.22(5) -0.10(3) -0.01(2) 0.003(14)
C14 0.16(3) 0.050(19) 0.048(18) 0.035(14) -0.019(19) -0.023(19)
N1 0.024(8) 0.043(11) 0.028(9) -0.004(8) 0.002(7) -0.006(8)
N2 0.050(9) 0.017(8) 0.021(13) -0.002(6) 0.001(7) -0.006(6)
N3 0.031(8) 0.041(11) 0.028(10) 0.005(7) 0.000(6) -0.009(7)
N4 0.018(8) 0.050(13) 0.041(10) -0.017(9) -0.003(7) 0.002(8)
O1 0.043(9) 0.049(10) 0.052(11) 0.006(8) -0.014(8) -0.008(8)
O2 0.077(14) 0.074(16) 0.100(17) 0.059(13) 0.031(13) 0.030(12)
O3 0.032(7) 0.064(10) 0.033(12) 0.003(8) 0.000(7) -0.016(7)
Si1 0.038(3) 0.039(3) 0.055(6) 0.009(3) -0.003(3) -0.010(3)
Br1 0.0379(11) 0.0502(13) 0.0359(11) 0.0060(11) -0.0039(10) -0.0018(10)
Re1 0.0247(3) 0.0307(3) 0.0303(3) -0.0007(7) -0.0013(8) 0.0007(3)

loop_
_atom_type_symbol
_atom_type_description
_atom_type_scat_dispersion_real
_atom_type_scat_dispersion_imag
_atom_type_scat_source
C C 0.0033 0.0016 'International Tables Vol C Tables 4.2.6.8 and 6.1.1.4'
H H 0.0000 0.0000 'International Tables Vol C Tables 4.2.6.8 and 6.1.1.4'
N N 0.0061 0.0033 'International Tables Vol C Tables 4.2.6.8 and 6.1.1.4'
O O 0.0106 0.0060 'International Tables Vol C Tables 4.2.6.8 and 6.1.1.4'
Si Si 0.0817 0.0704 'International Tables Vol C Tables 4.2.6.8 and 6.1.1.4'
Br Br -0.2901 2.4595 'International Tables Vol C Tables 4.2.6.8 and 6.1.1.4'
Re Re -1.0185 7.2310 'International Tables Vol C Tables 4.2.6.8 and 6.1.1.4'

loop_
_exptl_crystal_face_index_h
_exptl_crystal_face_index_k
_exptl_crystal_face_index_l
_exptl_crystal_face_perp_dist
-18 19 -1 0.1390
0 8 44 0.0180
0 -7 -38 0.0410
-20 -6 -7 0.1890
21 4 9 0.3040
0 15 -10 0.0150
0 -15 10 0.0090

loop_
_geom_angle_atom_site_label_1
_geom_angle_atom_site_label_2
_geom_angle_atom_site_label_3
_geom_angle
N3 C1 C2 107.0(17)
N3 C1 Si1 120.2(16)
C2 C1 Si1 132.8(15)
N1 C2 C1 104.2(19)
N1 C2 H2 127.9
C1 C2 H2 127.9
C4 C3 N1 111.7(18)
C4 C3 H3A 109.3
N1 C3 H3A 109.3
C4 C3 H3B 109.3
N1 C3 H3B 109.3
H3A C3 H3B 107.9
N4 C4 C5 118(2)
N4 C4 C3 122.8(19)
C5 C4 C3 119.4(18)
C6 C5 C4 121(2)
C6 C5 H5 119.6
C4 C5 H5 119.6
C5 C6 C7 120(2)
C5 C6 H6 120.0
C7 C6 H6 120.0
C8 C7 C6 116(2)
C8 C7 H7 122.1
C6 C7 H7 122.1
N4 C8 C7 125(2)
N4 C8 H8 117.6
C7 C8 H8 117.6
O1 C9 Re1 173(2)
O2 C10 Re1 168(2)
O3 C11 Re1 176(2)
Si1 C12 H12A 109.5
Si1 C12 H12B 109.5
H12A C12 H12B 109.5
Si1 C12 H12C 109.5
H12A C12 H12C 109.5
H12B C12 H12C 109.5
Si1 C13 H13A 109.5
Si1 C13 H13B 109.5
H13A C13 H13B 109.5
Si1 C13 H13C 109.5
H13A C13 H13C 109.5
H13B C13 H13C 109.5
Si1 C14 H14A 109.5
Si1 C14 H14B 109.5
H14A C14 H14B 109.5
Si1 C14 H14C 109.5
H14A C14 H14C 109.5
H14B C14 H14C 109.5
C2 N1 N2 112.0(19)
C2 N1 C3 126.3(19)
N2 N1 C3 121.6(15)
N3 N2 N1 108.7(15)
N3 N2 Re1 129.0(12)
N1 N2 Re1 121.9(12)
N2 N3 C1 107.8(16)
C8 N4 C4 120.7(19)
C8 N4 Re1 119.5(14)
C4 N4 Re1 119.7(15)
C14 Si1 C13 111.0(19)
C14 Si1 C1 110.7(12)
C13 Si1 C1 103.3(12)
C14 Si1 C12 111.5(18)
C13 Si1 C12 114(2)
C1 Si1 C12 105.7(12)
C10 Re1 C11 89.9(10)
C10 Re1 C9 91.6(10)
C11 Re1 C9 88.7(10)
C10 Re1 N2 95.4(8)
C11 Re1 N2 174.6(8)
C9 Re1 N2 92.4(8)
C10 Re1 N4 169.0(9)
C11 Re1 N4 92.1(8)
C9 Re1 N4 99.2(8)
N2 Re1 N4 82.5(6)
C10 Re1 Br1 84.8(7)
C11 Re1 Br1 92.5(7)
C9 Re1 Br1 176.2(7)
N2 Re1 Br1 86.7(4)
N4 Re1 Br1 84.3(5)

loop_
_geom_bond_atom_site_label_1
_geom_bond_atom_site_label_2
_geom_bond_distance
C1 N3 1.42(2)
C1 C2 1.43(3)
C1 Si1 1.87(2)
C2 N1 1.34(3)
C2 H2 0.9300
C3 C4 1.44(3)
C3 N1 1.51(3)
C3 H3A 0.9700
C3 H3B 0.9700
C4 N4 1.37(2)
C4 C5 1.41(3)
C5 C6 1.38(3)
C5 H5 0.9300
C6 C7 1.41(4)
C6 H6 0.9300
C7 C8 1.38(3)
C7 H7 0.9300
C8 N4 1.32(3)
C8 H8 0.9300
C9 O1 1.13(3)
C9 Re1 1.94(3)
C10 O2 1.22(3)
C10 Re1 1.89(3)
C11 O3 1.15(2)
C11 Re1 1.93(2)
C12 Si1 1.88(3)
C12 H12A 0.9600
C12 H12B 0.9600
C12 H12C 0.9600
C13 Si1 1.82(3)
C13 H13A 0.9600
C13 H13B 0.9600
C13 H13C 0.9600
C14 Si1 1.76(3)
C14 H14A 0.9600
C14 H14B 0.9600
C14 H14C 0.9600
N1 N2 1.36(2)
N2 N3 1.32(2)
N2 Re1 2.163(16)
N4 Re1 2.233(18)
Br1 Re1 2.598(3)

loop_
_geom_torsion_atom_site_label_1
_geom_torsion_atom_site_label_2
_geom_torsion_atom_site_label_3
_geom_torsion_atom_site_label_4
_geom_torsion
N3 C1 C2 N1 5(2)
Si1 C1 C2 N1 -173.7(18)
N1 C3 C4 N4 57(2)
N1 C3 C4 C5 -125(2)
N4 C4 C5 C6 1(3)
C3 C4 C5 C6 -177(2)
C4 C5 C6 C7 -4(4)
C5 C6 C7 C8 4(4)
C6 C7 C8 N4 -2(4)
C1 C2 N1 N2 -5(2)
C1 C2 N1 C3 175.7(19)
C4 C3 N1 C2 126(2)
C4 C3 N1 N2 -53(2)
C2 N1 N2 N3 3(2)
C3 N1 N2 N3 -177.8(17)
C2 N1 N2 Re1 175.9(14)
C3 N1 N2 Re1 -5(2)
N1 N2 N3 C1 1(2)
Re1 N2 N3 C1 -171.5(13)
C2 C1 N3 N2 -4(2)
Si1 C1 N3 N2 175.4(14)
C7 C8 N4 C4 -1(3)
C7 C8 N4 Re1 -178.3(19)
C5 C4 N4 C8 1(3)
C3 C4 N4 C8 179(2)
C5 C4 N4 Re1 178.4(15)
C3 C4 N4 Re1 -3(2)
N3 C1 Si1 C14 68(2)
C2 C1 Si1 C14 -113(2)
N3 C1 Si1 C13 -51(2)
C2 C1 Si1 C13 128(3)
N3 C1 Si1 C12 -171(2)
C2 C1 Si1 C12 8(3)
O2 C10 Re1 C11 -139(11)
O2 C10 Re1 C9 -50(11)
O2 C10 Re1 N2 43(11)
O2 C10 Re1 N4 121(10)
O2 C10 Re1 Br1 129(11)
